data_4071970
loop_
_publ_author_name
'de Quadras, Laura'
'Shelton, Abigail H.'
'Kuhn, Helene'
'Hampel, Frank'
'Schanze, Kirk S.'
'Gladysz, John A.'

_publ_section_title
;
 Syntheses, Structures, and Electronic and Photophysical Properties of
 Unsymmetrically Substituted Butadiynediyl and Hexatriynediyl Complexes
 Derived from (C6F5)(R3P)2Pt, (p-tol)(R3P)2Pt, and (Ph3P)Au End-Groups
;
_journal_issue 19
_journal_name_full Organometallics
_journal_page_first 4979
_journal_paper_doi 10.1021/om800493x
_journal_volume 27
_journal_year 2008
_chemical_formula_sum 'C43.5 H49 Au F5 P3 Pt'
_chemical_formula_weight 1151.79
_chemical_name_systematic
; 
 ? 
;
_space_group_IT_number 2
_symmetry_cell_setting triclinic
_symmetry_space_group_name_Hall '-P 1'
_symmetry_space_group_name_H-M 'P -1'
_atom_sites_solution_hydrogens geom
_atom_sites_solution_primary direct
_atom_sites_solution_secondary difmap
_audit_creation_method SHELXL-97
_cell_angle_alpha 78.011(2)
_cell_angle_beta 87.0110(10)
_cell_angle_gamma 89.648(2)
_cell_formula_units_Z 4
_cell_length_a 12.6692(4)
_cell_length_b 13.6709(3)
_cell_length_c 25.2832(8)
_cell_measurement_reflns_used 11502
_cell_measurement_temperature 173(2)
_cell_volume 4277.6(2)
_computing_cell_refinement DENZO-SMN
_computing_data_collection 'Nonius Collect'
_computing_data_reduction DENZO-SMN
_computing_molecular_graphics 'SHELXTL NT'
_computing_publication_material 'SHELXTL NT'
_computing_structure_refinement 'SHELXL-97 (Sheldrick, 1997)'
_computing_structure_solution 'SHELXS-97 (Sheldrick, 1990)'
_diffrn_ambient_temperature 173(2)
_diffrn_detector_area_resol_mean 9
_diffrn_measured_fraction_theta_full 0.953
_diffrn_measured_fraction_theta_max 0.953
_diffrn_measurement_device_type 'Nonius KappaCCD'
_diffrn_radiation_monochromator graphite
_diffrn_radiation_source 'fine-focus rotating anode'
_diffrn_radiation_type MoK\a
_diffrn_radiation_wavelength 0.71073
_diffrn_reflns_av_R_equivalents 0.0386
_diffrn_reflns_av_sigmaI/netI 0.0672
_diffrn_reflns_limit_h_max 15
_diffrn_reflns_limit_h_min -15
_diffrn_reflns_limit_k_max 16
_diffrn_reflns_limit_k_min -15
_diffrn_reflns_limit_l_max 30
_diffrn_reflns_limit_l_min -30
_diffrn_reflns_number 24331
_diffrn_reflns_theta_full 25.04
_diffrn_reflns_theta_max 25.04
_diffrn_reflns_theta_min 1.52
_exptl_absorpt_coefficient_mu 6.856
_exptl_absorpt_correction_T_max 0.9346
_exptl_absorpt_correction_T_min 0.3409
_exptl_absorpt_correction_type empirical
_exptl_absorpt_process_details Scalepack
_exptl_crystal_colour colorless
_exptl_crystal_density_diffrn 1.788
_exptl_crystal_density_method 'not measured'
_exptl_crystal_description plate
_exptl_crystal_F_000 2228
_exptl_crystal_size_max 0.20
_exptl_crystal_size_mid 0.20
_exptl_crystal_size_min 0.01
_refine_diff_density_max 1.926
_refine_diff_density_min -1.534
_refine_diff_density_rms 0.190
_refine_ls_extinction_method none
_refine_ls_goodness_of_fit_ref 0.967
_refine_ls_hydrogen_treatment 'riding model'
_refine_ls_matrix_type full
_refine_ls_number_parameters 1003
_refine_ls_number_reflns 14421
_refine_ls_number_restraints 0
_refine_ls_restrained_S_all 0.967
_refine_ls_R_factor_all 0.0959
_refine_ls_R_factor_gt 0.0460
_refine_ls_shift/su_max 0.112
_refine_ls_shift/su_mean 0.003
_refine_ls_structure_factor_coef Fsqd
_refine_ls_weighting_details 'calc w=1/[\s^2^(Fo^2^)+(0.0724P)^2^+0.0000P] where P=(Fo^2^+2Fc^2^)/3'
_refine_ls_weighting_scheme calc
_refine_ls_wR_factor_gt 0.1127
_refine_ls_wR_factor_ref 0.1367
_reflns_number_gt 8280
_reflns_number_total 14421
_reflns_threshold_expression >2sigma(I)
_cod_data_source_file om800493x_si_001.cif
_cod_data_source_block ldq12
_cod_depositor_comments
;
The following automatic conversions were performed:

'_symmetry_cell_setting' value 'Triclinic' changed to 'triclinic'
according to /home/saulius/struct/CIF-dictionaries/cif_core.dic
dictionary named 'cif_core.dic' version 2.4.1 from 2010-06-29.

Automatic conversion script
Id: cif_fix_values 1715 2011-07-08 13:25:40Z adriana 
;
_cod_original_sg_symbol_H-M P-1
_cod_original_formula_sum 'C43.50 H49 Au F5 P3 Pt'
_cod_database_code 4071970

loop_
_symmetry_equiv_pos_as_xyz
'x, y, z'
'-x, -y, -z'

loop_
_atom_site_label
_atom_site_type_symbol
_atom_site_fract_x
_atom_site_fract_y
_atom_site_fract_z
_atom_site_U_iso_or_equiv
_atom_site_adp_type
_atom_site_occupancy
_atom_site_symmetry_multiplicity
_atom_site_calc_flag
_atom_site_refinement_flags
Pt1 Pt 0.92465(3) -0.31332(2) 0.813611(15) 0.02911(12) Uani 1 1 d .
Au1 Au 0.94567(3) -0.70371(2) 0.628668(16) 0.03171(12) Uani 1 1 d .
P1 P 1.10294(18) -0.32876(17) 0.82718(12) 0.0364(7) Uani 1 1 d .
C1 C 0.9319(7) -0.4084(7) 0.7630(4) 0.035(3) Uani 1 1 d .
P2 P 0.74729(17) -0.29892(16) 0.79792(11) 0.0323(6) Uani 1 1 d .
C2 C 0.9334(7) -0.4686(7) 0.7338(4) 0.031(2) Uani 1 1 d .
P3 P 0.96362(17) -0.81915(16) 0.57590(11) 0.0287(6) Uani 1 1 d .
C3 C 0.9353(7) -0.5384(7) 0.7021(5) 0.038(3) Uani 1 1 d .
C4 C 0.9389(7) -0.6022(7) 0.6749(4) 0.035(3) Uani 1 1 d .
C11 C 0.9118(6) -0.2195(7) 0.8700(4) 0.033(2) Uani 1 1 d .
F12 F 0.9398(4) -0.0724(4) 0.8041(3) 0.0545(17) Uani 1 1 d .
C12 C 0.9203(7) -0.1179(7) 0.8555(5) 0.041(3) Uani 1 1 d .
F13 F 0.9173(5) 0.0438(4) 0.8764(3) 0.081(2) Uani 1 1 d .
C13 C 0.9100(8) -0.0572(9) 0.8929(6) 0.055(4) Uani 1 1 d .
F14 F 0.8772(5) -0.0407(6) 0.9827(3) 0.092(2) Uani 1 1 d .
C14 C 0.8886(8) -0.0978(11) 0.9445(8) 0.075(5) Uani 1 1 d .
F15 F 0.8564(5) -0.2399(6) 1.0148(3) 0.081(2) Uani 1 1 d .
C15 C 0.8772(8) -0.1984(9) 0.9613(5) 0.053(3) Uani 1 1 d .
F16 F 0.8783(4) -0.3574(4) 0.9431(2) 0.0555(16) Uani 1 1 d .
C16 C 0.8910(7) -0.2584(7) 0.9243(5) 0.042(3) Uani 1 1 d .
C21 C 1.1693(7) -0.2036(8) 0.8139(5) 0.059(3) Uani 1 1 d .
H21A H 1.1546 -0.1687 0.7767 0.071 Uiso 1 1 calc R
H21B H 1.1359 -0.1644 0.8390 0.071 Uiso 1 1 calc R
C22 C 1.2838(8) -0.2019(8) 0.8193(6) 0.081(4) Uani 1 1 d .
H22A H 1.3090 -0.1325 0.8111 0.122 Uiso 1 1 calc R
H22B H 1.3188 -0.2387 0.7940 0.122 Uiso 1 1 calc R
H22C H 1.3001 -0.2334 0.8564 0.122 Uiso 1 1 calc R
C23 C 1.1755(8) -0.4040(7) 0.7897(4) 0.053(3) Uani 1 1 d .
H23A H 1.2442 -0.4200 0.8063 0.063 Uiso 1 1 calc R
H23B H 1.1367 -0.4678 0.7929 0.063 Uiso 1 1 calc R
C24 C 1.1956(8) -0.3602(7) 0.7324(5) 0.060(3) Uani 1 1 d .
H24A H 1.2107 -0.4134 0.7125 0.090 Uiso 1 1 calc R
H24B H 1.2563 -0.3146 0.7279 0.090 Uiso 1 1 calc R
H24C H 1.1331 -0.3230 0.7183 0.090 Uiso 1 1 calc R
C25 C 1.1325(8) -0.3791(8) 0.8985(4) 0.056(3) Uani 1 1 d .
H25A H 1.2098 -0.3765 0.9023 0.067 Uiso 1 1 calc R
H25B H 1.0981 -0.3369 0.9217 0.067 Uiso 1 1 calc R
C26 C 1.0947(9) -0.4843(7) 0.9171(5) 0.075(4) Uani 1 1 d .
H26A H 1.1126 -0.5089 0.9548 0.112 Uiso 1 1 calc R
H26B H 1.1288 -0.5264 0.8942 0.112 Uiso 1 1 calc R
H26C H 1.0179 -0.4868 0.9145 0.112 Uiso 1 1 calc R
C31 C 0.7222(8) -0.2535(6) 0.7271(4) 0.046(3) Uani 1 1 d .
H31A H 0.7565 -0.2991 0.7057 0.056 Uiso 1 1 calc R
H31B H 0.6452 -0.2559 0.7227 0.056 Uiso 1 1 calc R
C32 C 0.7615(9) -0.1482(8) 0.7042(5) 0.077(4) Uani 1 1 d .
H32A H 0.7402 -0.1270 0.6669 0.116 Uiso 1 1 calc R
H32B H 0.8387 -0.1465 0.7047 0.116 Uiso 1 1 calc R
H32C H 0.7310 -0.1029 0.7263 0.116 Uiso 1 1 calc R
C33 C 0.6735(6) -0.2156(7) 0.8332(4) 0.039(3) Uani 1 1 d .
H33A H 0.6816 -0.2386 0.8725 0.047 Uiso 1 1 calc R
H33B H 0.7052 -0.1480 0.8223 0.047 Uiso 1 1 calc R
C34 C 0.5545(6) -0.2076(7) 0.8230(4) 0.047(3) Uani 1 1 d .
H34A H 0.5248 -0.1502 0.8362 0.071 Uiso 1 1 calc R
H34B H 0.5184 -0.2689 0.8422 0.071 Uiso 1 1 calc R
H34C H 0.5446 -0.1986 0.7841 0.071 Uiso 1 1 calc R
C35 C 0.6786(6) -0.4175(6) 0.8170(4) 0.038(3) Uani 1 1 d .
H35A H 0.6037 -0.4079 0.8080 0.046 Uiso 1 1 calc R
H35B H 0.7102 -0.4646 0.7958 0.046 Uiso 1 1 calc R
C36 C 0.6839(8) -0.4627(8) 0.8766(5) 0.065(4) Uani 1 1 d .
H36A H 0.6508 -0.5291 0.8845 0.097 Uiso 1 1 calc R
H36B H 0.6463 -0.4196 0.8978 0.097 Uiso 1 1 calc R
H36C H 0.7579 -0.4687 0.8862 0.097 Uiso 1 1 calc R
C51 C 1.0446(6) -0.7737(6) 0.5144(4) 0.032(2) Uani 1 1 d .
C52 C 1.0427(7) -0.6714(7) 0.4900(4) 0.046(3) Uani 1 1 d .
H52A H 0.9991 -0.6275 0.5060 0.055 Uiso 1 1 calc R
C53 C 1.1018(7) -0.6346(8) 0.4443(5) 0.047(3) Uani 1 1 d .
H53A H 1.1024 -0.5648 0.4295 0.056 Uiso 1 1 calc R
C54 C 1.1608(8) -0.6977(8) 0.4194(4) 0.050(3) Uani 1 1 d .
H54A H 1.2002 -0.6721 0.3865 0.060 Uiso 1 1 calc R
C55 C 1.1630(7) -0.8010(8) 0.4426(5) 0.054(3) Uani 1 1 d .
H55A H 1.2056 -0.8448 0.4260 0.065 Uiso 1 1 calc R
C56 C 1.1039(7) -0.8368(6) 0.4886(4) 0.036(2) Uani 1 1 d .
H56A H 1.1032 -0.9066 0.5035 0.044 Uiso 1 1 calc R
C61 C 1.0331(6) -0.9278(6) 0.6096(4) 0.026(2) Uani 1 1 d .
C62 C 1.0025(7) -1.0253(6) 0.6102(4) 0.043(3) Uani 1 1 d .
H62A H 0.9400 -1.0378 0.5934 0.051 Uiso 1 1 calc R
C63 C 1.0630(8) -1.1040(7) 0.6351(5) 0.053(3) Uani 1 1 d .
H63A H 1.0414 -1.1705 0.6353 0.064 Uiso 1 1 calc R
C64 C 1.1537(8) -1.0885(8) 0.6597(4) 0.049(3) Uani 1 1 d .
H64A H 1.1945 -1.1437 0.6765 0.058 Uiso 1 1 calc R
C65 C 1.1845(7) -0.9939(8) 0.6599(4) 0.049(3) Uani 1 1 d .
H65A H 1.2464 -0.9824 0.6774 0.059 Uiso 1 1 calc R
C66 C 1.1249(7) -0.9134(6) 0.6343(4) 0.039(3) Uani 1 1 d .
H66A H 1.1478 -0.8472 0.6339 0.047 Uiso 1 1 calc R
C81 C 0.8439(6) -0.8661(6) 0.5536(4) 0.031(2) Uani 1 1 d .
C82 C 0.7613(7) -0.8938(7) 0.5928(4) 0.045(3) Uani 1 1 d .
H82A H 0.7677 -0.8836 0.6285 0.053 Uiso 1 1 calc R
C83 C 0.6701(8) -0.9360(7) 0.5791(6) 0.059(4) Uani 1 1 d .
H83A H 0.6150 -0.9573 0.6060 0.071 Uiso 1 1 calc R
C84 C 0.6592(8) -0.9469(7) 0.5281(6) 0.051(3) Uani 1 1 d .
H84A H 0.5962 -0.9755 0.5191 0.061 Uiso 1 1 calc R
C85 C 0.7375(7) -0.9173(6) 0.4891(5) 0.046(3) Uani 1 1 d .
H85A H 0.7291 -0.9236 0.4528 0.055 Uiso 1 1 calc R
C86 C 0.8284(7) -0.8785(6) 0.5033(5) 0.044(3) Uani 1 1 d .
H86A H 0.8834 -0.8592 0.4762 0.053 Uiso 1 1 calc R
Pt1' Pt 0.56929(3) 0.81184(2) 1.183722(15) 0.02874(12) Uani 1 1 d .
Au1' Au 0.54771(3) 1.19408(2) 1.373438(16) 0.03217(12) Uani 1 1 d .
C1' C 0.5618(7) 0.9041(6) 1.2351(4) 0.029(2) Uani 1 1 d .
P1' P 0.74500(18) 0.79090(17) 1.20190(11) 0.0354(7) Uani 1 1 d .
P2' P 0.39162(18) 0.83186(17) 1.16874(12) 0.0370(7) Uani 1 1 d .
C2' C 0.5566(7) 0.9642(7) 1.2647(4) 0.034(3) Uani 1 1 d .
P3' P 0.54034(17) 1.31564(16) 1.42304(11) 0.0283(6) Uani 1 1 d .
C3' C 0.5510(7) 1.0315(7) 1.2973(4) 0.034(2) Uani 1 1 d .
C4' C 0.5484(7) 1.0906(7) 1.3276(4) 0.036(3) Uani 1 1 d .
C11' C 0.5817(6) 0.7219(6) 1.1266(4) 0.028(2) Uani 1 1 d .
F12' F 0.6169(4) 0.8594(3) 1.0552(2) 0.0489(16) Uani 1 1 d .
C12' C 0.6051(7) 0.7586(7) 1.0721(4) 0.035(2) Uani 1 1 d .
C13' C 0.6182(7) 0.7020(8) 1.0336(5) 0.043(3) Uani 1 1 d .
F13' F 0.6400(4) 0.7433(4) 0.9814(2) 0.0576(17) Uani 1 1 d .
C14' C 0.6084(7) 0.5993(8) 1.0492(5) 0.044(3) Uani 1 1 d .
F14' F 0.6209(5) 0.5436(4) 1.0120(3) 0.0689(19) Uani 1 1 d .
C15' C 0.5895(7) 0.5568(7) 1.1020(5) 0.039(3) Uani 1 1 d .
F15' F 0.5809(4) 0.4572(4) 1.1184(3) 0.0596(18) Uani 1 1 d .
F16' F 0.5546(4) 0.5703(3) 1.1921(2) 0.0450(15) Uani 1 1 d .
C16' C 0.5745(6) 0.6175(6) 1.1394(4) 0.031(2) Uani 1 1 d .
C21' C 0.8185(7) 0.9086(7) 1.1876(5) 0.058(3) Uani 1 1 d .
H21C H 0.7852 0.9553 1.2085 0.069 Uiso 1 1 calc R
H21D H 0.8919 0.8963 1.1988 0.069 Uiso 1 1 calc R
C22' C 0.8196(10) 0.9568(9) 1.1248(5) 0.091(5) Uani 1 1 d .
H22D H 0.8577 1.0208 1.1177 0.136 Uiso 1 1 calc R
H22E H 0.7468 0.9681 1.1137 0.136 Uiso 1 1 calc R
H22F H 0.8549 0.9115 1.1043 0.136 Uiso 1 1 calc R
C23' C 0.7618(9) 0.7400(9) 1.2729(5) 0.079(4) Uani 1 1 d .
H23C H 0.8382 0.7311 1.2790 0.095 Uiso 1 1 calc R
H23D H 0.7340 0.7881 1.2945 0.095 Uiso 1 1 calc R
C24' C 0.7055(11) 0.6402(8) 1.2923(6) 0.100(5) Uani 1 1 d .
H24D H 0.7123 0.6177 1.3314 0.150 Uiso 1 1 calc R
H24E H 0.7372 0.5906 1.2734 0.150 Uiso 1 1 calc R
H24F H 0.6305 0.6478 1.2846 0.150 Uiso 1 1 calc R
C25' C 0.8199(7) 0.7094(8) 1.1658(5) 0.060(3) Uani 1 1 d .
H25C H 0.7875 0.6419 1.1755 0.072 Uiso 1 1 calc R
H25D H 0.8124 0.7343 1.1265 0.072 Uiso 1 1 calc R
C26' C 0.9375(8) 0.6992(9) 1.1759(5) 0.078(4) Uani 1 1 d .
H26D H 0.9675 0.6461 1.1590 0.117 Uiso 1 1 calc R
H26E H 0.9470 0.6823 1.2149 0.117 Uiso 1 1 calc R
H26F H 0.9735 0.7625 1.1601 0.117 Uiso 1 1 calc R
C31' C 0.3223(8) 0.7092(7) 1.1811(5) 0.064(4) Uani 1 1 d .
H31C H 0.3565 0.6684 1.1570 0.076 Uiso 1 1 calc R
H31D H 0.3332 0.6744 1.2189 0.076 Uiso 1 1 calc R
C32' C 0.2041(8) 0.7119(8) 1.1727(5) 0.072(4) Uani 1 1 d .
H32D H 0.1745 0.6443 1.1842 0.108 Uiso 1 1 calc R
H32E H 0.1922 0.7370 1.1343 0.108 Uiso 1 1 calc R
H32F H 0.1695 0.7562 1.1941 0.108 Uiso 1 1 calc R
C33' C 0.3187(7) 0.9089(7) 1.2073(5) 0.049(3) Uani 1 1 d .
H33C H 0.3589 0.9715 1.2054 0.059 Uiso 1 1 calc R
H33D H 0.2506 0.9271 1.1904 0.059 Uiso 1 1 calc R
C34' C 0.2965(9) 0.8602(8) 1.2659(5) 0.075(4) Uani 1 1 d .
H34D H 0.2605 0.9079 1.2847 0.113 Uiso 1 1 calc R
H34E H 0.3632 0.8398 1.2828 0.113 Uiso 1 1 calc R
H34F H 0.2513 0.8014 1.2684 0.113 Uiso 1 1 calc R
C35' C 0.3645(8) 0.8857(7) 1.0980(4) 0.055(3) Uani 1 1 d .
H35C H 0.3988 0.8444 1.0742 0.066 Uiso 1 1 calc R
H35D H 0.2873 0.8846 1.0936 0.066 Uiso 1 1 calc R
C36' C 0.4051(9) 0.9927(7) 1.0810(5) 0.066(4) Uani 1 1 d .
H36D H 0.3906 1.0189 1.0430 0.100 Uiso 1 1 calc R
H36E H 0.4815 0.9939 1.0853 0.100 Uiso 1 1 calc R
H36F H 0.3694 1.0342 1.1037 0.100 Uiso 1 1 calc R
C41' C 0.6627(7) 1.3843(6) 1.4236(4) 0.033(2) Uani 1 1 d .
C42' C 0.7574(7) 1.3486(7) 1.4057(4) 0.042(3) Uani 1 1 d .
H42A H 0.7593 1.2858 1.3951 0.051 Uiso 1 1 calc R
C43' C 0.8498(7) 1.4042(9) 1.4031(5) 0.065(4) Uani 1 1 d .
H43A H 0.9144 1.3794 1.3903 0.077 Uiso 1 1 calc R
C44' C 0.8488(8) 1.4917(9) 1.4183(5) 0.059(3) Uani 1 1 d .
H44A H 0.9126 1.5290 1.4157 0.070 Uiso 1 1 calc R
C45' C 0.7564(8) 1.5293(7) 1.4377(4) 0.044(3) Uani 1 1 d .
H45A H 0.7574 1.5903 1.4501 0.053 Uiso 1 1 calc R
C46' C 0.6624(7) 1.4776(6) 1.4389(4) 0.041(3) Uani 1 1 d .
H46A H 0.5979 1.5050 1.4500 0.050 Uiso 1 1 calc R
C51' C 0.4514(6) 1.4147(6) 1.3927(4) 0.033(2) Uani 1 1 d .
C52' C 0.4632(8) 1.4505(7) 1.3393(5) 0.056(3) Uani 1 1 d .
H52B H 0.5150 1.4221 1.3186 0.067 Uiso 1 1 calc R
C53' C 0.4015(9) 1.5279(8) 1.3137(5) 0.064(3) Uani 1 1 d .
H53B H 0.4104 1.5519 1.2757 0.077 Uiso 1 1 calc R
C54' C 0.3261(8) 1.5704(7) 1.3441(5) 0.053(3) Uani 1 1 d .
H54B H 0.2844 1.6247 1.3269 0.063 Uiso 1 1 calc R
C55' C 0.3121(7) 1.5341(6) 1.3986(5) 0.052(3) Uani 1 1 d .
H55B H 0.2591 1.5619 1.4190 0.062 Uiso 1 1 calc R
C56' C 0.3751(6) 1.4565(6) 1.4245(4) 0.032(2) Uani 1 1 d .
H56B H 0.3671 1.4322 1.4625 0.039 Uiso 1 1 calc R
C61' C 0.4930(7) 1.2728(6) 1.4933(4) 0.032(2) Uani 1 1 d .
C62' C 0.4133(7) 1.2003(6) 1.5041(4) 0.047(3) Uani 1 1 d .
H62B H 0.3858 1.1756 1.4751 0.056 Uiso 1 1 calc R
C63' C 0.3749(8) 1.1647(7) 1.5557(5) 0.049(3) Uani 1 1 d .
H63B H 0.3192 1.1168 1.5624 0.058 Uiso 1 1 calc R
C64' C 0.4159(8) 1.1974(7) 1.5982(5) 0.053(3) Uani 1 1 d .
H64B H 0.3909 1.1708 1.6344 0.063 Uiso 1 1 calc R
C65' C 0.4926(8) 1.2682(7) 1.5877(4) 0.049(3) Uani 1 1 d .
H65B H 0.5193 1.2924 1.6170 0.059 Uiso 1 1 calc R
C66' C 0.5333(7) 1.3064(6) 1.5362(4) 0.041(3) Uani 1 1 d .
H66B H 0.5882 1.3551 1.5302 0.049 Uiso 1 1 calc R
C101 C 0.6101(12) 0.1932(16) 1.0400(6) 0.097(5) Uani 1 1 d .
C102 C 0.695(3) 0.1334(19) 1.0320(13) 0.077(11) Uani 0.50 1 d P
C103 C 0.7878(13) 0.1672(12) 1.0076(6) 0.070(4) Uani 1 1 d .
C104 C 0.879(3) 0.201(2) 0.9850(14) 0.100(11) Uani 0.50 1 d P
C105 C 0.9048(13) 0.3073(17) 0.9630(7) 0.107(7) Uani 1 1 d .
C106 C 0.822(4) 0.359(2) 0.9729(16) 0.123(19) Uani 0.50 1 d P
C107 C 0.7195(12) 0.3314(11) 0.9960(6) 0.068(4) Uani 1 1 d .
C108 C 0.626(2) 0.2994(17) 1.0237(9) 0.056(7) Uani 0.50 1 d P
C109 C 0.8033(18) 0.2791(19) 0.9873(10) 0.051(6) Uani 0.50 1 d P
C110 C 0.704(3) 0.219(3) 1.0187(15) 0.102(12) Uani 0.50 1 d P

loop_
_atom_site_aniso_label
_atom_site_aniso_U_11
_atom_site_aniso_U_22
_atom_site_aniso_U_33
_atom_site_aniso_U_23
_atom_site_aniso_U_13
_atom_site_aniso_U_12
Pt1 0.0292(2) 0.0291(2) 0.0320(3) -0.01330(17) -0.00100(18) -0.00052(15)
Au1 0.0331(2) 0.0314(2) 0.0342(3) -0.01516(18) -0.00034(19) -0.00098(16)
P1 0.0273(13) 0.0407(14) 0.0409(19) -0.0086(13) 0.0006(13) -0.0005(11)
C1 0.027(5) 0.048(6) 0.032(7) -0.012(5) -0.004(5) 0.006(4)
P2 0.0298(13) 0.0347(13) 0.0350(18) -0.0131(12) -0.0032(12) 0.0012(10)
C2 0.030(5) 0.041(6) 0.028(7) -0.018(5) 0.003(5) -0.001(4)
P3 0.0295(13) 0.0286(12) 0.0308(17) -0.0119(11) -0.0047(12) -0.0005(10)
C3 0.025(5) 0.038(6) 0.050(8) -0.008(6) -0.003(5) 0.004(4)
C4 0.032(5) 0.035(5) 0.044(7) -0.021(5) -0.005(5) 0.001(4)
C11 0.023(5) 0.047(6) 0.038(7) -0.024(5) -0.003(5) 0.002(4)
F12 0.058(4) 0.040(3) 0.064(5) -0.006(3) -0.009(3) 0.004(3)
C12 0.039(6) 0.037(6) 0.051(9) -0.017(6) -0.004(6) 0.008(5)
F13 0.064(4) 0.043(4) 0.154(8) -0.055(4) -0.026(4) 0.011(3)
C13 0.035(6) 0.058(8) 0.090(12) -0.054(8) 0.003(7) -0.001(5)
F14 0.089(5) 0.116(6) 0.099(7) -0.083(5) -0.004(5) 0.014(4)
C14 0.032(7) 0.089(10) 0.140(16) -0.104(11) -0.008(8) 0.013(6)
F15 0.077(5) 0.134(6) 0.045(5) -0.047(5) -0.002(4) 0.000(4)
C15 0.045(7) 0.079(9) 0.050(9) -0.042(7) -0.007(6) 0.013(6)
F16 0.057(4) 0.064(4) 0.047(4) -0.016(3) 0.006(3) -0.014(3)
C16 0.030(5) 0.052(7) 0.049(8) -0.025(6) 0.000(5) -0.007(5)
C21 0.036(6) 0.078(8) 0.070(10) -0.031(7) 0.004(6) 0.003(5)
C22 0.064(8) 0.070(8) 0.109(13) -0.017(8) -0.001(8) -0.019(6)
C23 0.051(7) 0.056(7) 0.047(8) 0.000(6) -0.005(6) 0.001(5)
C24 0.060(7) 0.048(6) 0.063(10) 0.006(6) 0.008(7) 0.008(5)
C25 0.047(6) 0.073(8) 0.048(9) -0.008(6) -0.012(6) 0.015(6)
C26 0.102(10) 0.052(7) 0.063(10) 0.002(6) 0.000(8) -0.011(7)
C31 0.045(6) 0.047(6) 0.050(8) -0.016(6) -0.011(5) 0.006(5)
C32 0.082(9) 0.089(9) 0.051(9) 0.004(7) 0.015(7) -0.010(7)
C33 0.029(5) 0.052(6) 0.040(7) -0.016(5) -0.010(5) 0.010(4)
C34 0.032(5) 0.071(7) 0.044(8) -0.025(6) 0.005(5) 0.018(5)
C35 0.029(5) 0.055(6) 0.038(7) -0.022(5) -0.008(5) -0.012(4)
C36 0.056(7) 0.064(7) 0.071(10) -0.002(7) -0.014(7) -0.023(6)
C51 0.025(5) 0.027(5) 0.047(7) -0.009(5) -0.007(5) -0.008(4)
C52 0.042(6) 0.044(6) 0.051(8) -0.011(5) -0.005(6) -0.006(5)
C53 0.040(6) 0.054(6) 0.045(8) -0.011(6) 0.009(6) -0.010(5)
C54 0.043(6) 0.085(8) 0.022(7) -0.009(6) -0.005(5) -0.030(6)
C55 0.038(6) 0.071(8) 0.067(10) -0.046(7) -0.002(6) -0.009(5)
C56 0.037(6) 0.038(5) 0.037(7) -0.014(5) 0.003(5) -0.004(4)
C61 0.025(5) 0.032(5) 0.022(6) -0.009(4) 0.003(4) -0.001(4)
C62 0.041(6) 0.034(5) 0.054(8) -0.013(5) -0.007(5) -0.002(4)
C63 0.060(7) 0.039(6) 0.060(9) -0.005(6) -0.006(6) -0.006(5)
C64 0.050(7) 0.048(7) 0.042(8) 0.002(6) -0.003(6) 0.002(5)
C65 0.031(6) 0.072(8) 0.042(8) -0.008(6) -0.008(5) 0.011(5)
C66 0.046(6) 0.037(5) 0.039(7) -0.015(5) -0.015(5) 0.001(5)
C81 0.021(5) 0.030(5) 0.048(8) -0.018(5) -0.005(5) 0.002(4)
C82 0.032(6) 0.061(6) 0.045(8) -0.021(6) 0.005(5) -0.004(5)
C83 0.030(6) 0.050(7) 0.089(12) 0.000(7) 0.011(7) -0.008(5)
C84 0.037(6) 0.035(6) 0.083(11) -0.014(6) -0.022(7) 0.001(4)
C85 0.044(6) 0.048(6) 0.045(8) -0.006(5) -0.015(6) -0.009(5)
C86 0.040(6) 0.035(5) 0.056(9) -0.004(5) -0.005(6) -0.008(4)
Pt1' 0.0336(2) 0.02640(19) 0.0286(3) -0.01053(17) -0.00435(18) 0.00179(15)
Au1' 0.0345(2) 0.0319(2) 0.0340(3) -0.01566(19) -0.00217(19) 0.00100(16)
C1' 0.036(5) 0.032(5) 0.022(6) -0.011(4) -0.007(5) 0.010(4)
P1' 0.0317(13) 0.0389(14) 0.0384(19) -0.0137(13) -0.0051(13) 0.0013(11)
P2' 0.0332(14) 0.0310(13) 0.045(2) -0.0016(13) -0.0078(13) -0.0015(11)
C2' 0.035(6) 0.032(5) 0.035(7) -0.005(5) -0.012(5) 0.002(4)
P3' 0.0295(13) 0.0263(12) 0.0304(17) -0.0090(11) -0.0007(12) -0.0011(10)
C3' 0.031(5) 0.037(6) 0.037(7) -0.015(5) -0.003(5) 0.003(4)
C4' 0.031(5) 0.040(6) 0.033(7) 0.003(5) -0.010(5) -0.009(4)
C11' 0.028(5) 0.034(5) 0.027(6) -0.017(4) -0.002(4) 0.001(4)
F12' 0.068(4) 0.032(3) 0.044(4) -0.002(3) 0.001(3) -0.005(3)
C12' 0.031(5) 0.051(6) 0.027(7) -0.019(5) -0.007(5) -0.002(4)
C13' 0.032(6) 0.069(8) 0.030(7) -0.017(6) 0.002(5) -0.003(5)
F13' 0.058(4) 0.086(4) 0.032(4) -0.019(3) -0.001(3) -0.004(3)
C14' 0.044(6) 0.055(7) 0.044(8) -0.034(6) 0.000(6) -0.007(5)
F14' 0.092(5) 0.068(4) 0.060(5) -0.045(4) 0.000(4) -0.003(3)
C15' 0.041(6) 0.036(6) 0.047(8) -0.019(6) -0.012(6) -0.002(4)
F15' 0.075(4) 0.032(3) 0.078(5) -0.028(3) 0.005(4) 0.000(3)
F16' 0.058(3) 0.034(3) 0.042(4) -0.006(3) -0.003(3) 0.002(2)
C16' 0.023(5) 0.038(6) 0.031(7) -0.007(5) 0.009(5) 0.001(4)
C21' 0.042(6) 0.060(7) 0.079(10) -0.033(7) -0.004(6) -0.005(5)
C22' 0.095(10) 0.092(9) 0.073(12) 0.018(8) -0.025(8) -0.049(8)
C23' 0.055(7) 0.096(9) 0.082(12) -0.001(8) -0.020(7) 0.014(7)
C24' 0.147(13) 0.059(8) 0.084(12) 0.015(8) -0.034(10) -0.019(8)
C25' 0.045(7) 0.081(8) 0.067(10) -0.042(7) -0.016(6) 0.017(6)
C26' 0.052(7) 0.115(10) 0.078(11) -0.041(8) -0.016(7) 0.026(7)
C31' 0.049(7) 0.061(7) 0.074(10) -0.002(7) 0.005(7) 0.011(5)
C32' 0.049(7) 0.067(7) 0.101(12) -0.017(7) -0.012(7) -0.010(6)
C33' 0.046(6) 0.044(6) 0.062(9) -0.022(6) -0.009(6) 0.014(5)
C34' 0.084(9) 0.074(8) 0.059(10) 0.005(7) 0.007(7) 0.000(7)
C35' 0.059(7) 0.057(7) 0.044(8) -0.002(6) -0.002(6) 0.005(5)
C36' 0.083(8) 0.055(7) 0.047(9) 0.022(6) 0.002(7) 0.006(6)
C41' 0.030(5) 0.039(5) 0.028(6) -0.003(5) 0.001(5) -0.009(4)
C42' 0.034(6) 0.054(6) 0.046(8) -0.025(5) 0.003(5) 0.006(5)
C43' 0.023(6) 0.103(10) 0.066(10) -0.015(8) 0.007(6) 0.000(6)
C44' 0.050(7) 0.073(8) 0.053(9) -0.015(7) 0.003(6) -0.018(6)
C45' 0.052(7) 0.042(6) 0.039(7) -0.009(5) -0.007(5) -0.019(5)
C46' 0.050(6) 0.025(5) 0.047(7) -0.002(5) 0.000(5) 0.001(4)
C51' 0.028(5) 0.031(5) 0.041(7) -0.007(5) -0.008(5) -0.004(4)
C52' 0.050(7) 0.065(7) 0.052(9) -0.006(6) -0.005(6) 0.007(6)
C53' 0.071(8) 0.074(8) 0.049(9) -0.010(7) -0.011(7) 0.007(7)
C54' 0.040(6) 0.045(6) 0.068(10) 0.002(6) -0.011(6) 0.013(5)
C55' 0.034(6) 0.035(6) 0.085(11) -0.008(6) -0.008(6) 0.001(4)
C56' 0.031(5) 0.041(5) 0.030(6) -0.019(5) 0.006(5) -0.001(4)
C61' 0.037(5) 0.024(5) 0.036(7) -0.012(4) 0.005(5) -0.003(4)
C62' 0.053(6) 0.045(6) 0.042(8) -0.005(5) -0.005(6) -0.010(5)
C63' 0.055(7) 0.048(6) 0.041(8) -0.009(6) 0.019(6) -0.020(5)
C64' 0.065(7) 0.043(6) 0.050(9) -0.011(6) 0.010(6) -0.004(5)
C65' 0.073(7) 0.054(6) 0.023(7) -0.011(5) -0.002(6) -0.016(6)
C66' 0.058(6) 0.042(6) 0.026(7) -0.011(5) -0.002(5) -0.016(5)
C101 0.078(11) 0.159(18) 0.064(12) -0.042(11) -0.020(9) -0.021(12)
C102 0.11(3) 0.034(15) 0.09(2) -0.009(14) -0.05(2) -0.012(15)
C103 0.071(9) 0.087(10) 0.063(11) -0.034(8) -0.032(9) 0.019(10)
C104 0.17(3) 0.063(19) 0.08(3) -0.047(18) -0.02(2) -0.02(2)
C105 0.079(12) 0.17(2) 0.074(13) -0.033(13) -0.022(10) 0.008(12)
C106 0.19(5) 0.07(2) 0.11(3) 0.01(2) -0.12(3) -0.06(3)
C107 0.085(10) 0.066(9) 0.060(10) -0.024(7) -0.038(8) 0.014(9)
C108 0.10(2) 0.055(14) 0.015(13) -0.024(11) 0.004(13) -0.027(15)
C109 0.040(15) 0.055(16) 0.065(19) -0.027(14) -0.009(13) 0.007(14)
C110 0.07(3) 0.13(4) 0.12(3) -0.06(3) -0.07(2) 0.01(3)

loop_
_atom_type_symbol
_atom_type_description
_atom_type_scat_dispersion_real
_atom_type_scat_dispersion_imag
_atom_type_scat_source
C C 0.0033 0.0016 'International Tables Vol C Tables 4.2.6.8 and 6.1.1.4'
H H 0.0000 0.0000 'International Tables Vol C Tables 4.2.6.8 and 6.1.1.4'
F F 0.0171 0.0103 'International Tables Vol C Tables 4.2.6.8 and 6.1.1.4'
P P 0.1023 0.0942 'International Tables Vol C Tables 4.2.6.8 and 6.1.1.4'
Pt Pt -1.7033 8.3905 'International Tables Vol C Tables 4.2.6.8 and 6.1.1.4'
Au Au -2.0133 8.8022 'International Tables Vol C Tables 4.2.6.8 and 6.1.1.4'

loop_
_geom_angle_atom_site_label_1
_geom_angle_atom_site_label_2
_geom_angle_atom_site_label_3
_geom_angle
C1 Pt1 C11 176.7(4)
C1 Pt1 P2 86.7(3)
C11 Pt1 P2 92.1(2)
C1 Pt1 P1 92.0(3)
C11 Pt1 P1 89.2(2)
P2 Pt1 P1 178.54(10)
C4 Au1 P3 176.7(2)
C23 P1 C25 105.0(5)
C23 P1 C21 107.5(5)
C25 P1 C21 101.8(5)
C23 P1 Pt1 116.7(4)
C25 P1 Pt1 113.4(3)
C21 P1 Pt1 111.2(3)
C2 C1 Pt1 177.3(9)
C35 P2 C33 105.0(4)
C35 P2 C31 105.2(4)
C33 P2 C31 104.7(4)
C35 P2 Pt1 112.3(3)
C33 P2 Pt1 115.7(3)
C31 P2 Pt1 113.0(3)
C1 C2 C3 178.5(11)
C61 P3 C81 105.7(4)
C61 P3 C51 103.9(4)
C81 P3 C51 105.2(4)
C61 P3 Au1 111.2(3)
C81 P3 Au1 117.4(3)
C51 P3 Au1 112.3(3)
C4 C3 C2 178.1(11)
C3 C4 Au1 178.5(9)
C12 C11 C16 116.0(10)
C12 C11 Pt1 123.0(8)
C16 C11 Pt1 121.0(7)
F12 C12 C11 121.0(10)
F12 C12 C13 116.6(10)
C11 C12 C13 122.4(11)
C14 C13 F13 120.1(12)
C14 C13 C12 119.5(11)
F13 C13 C12 120.3(13)
C13 C14 C15 120.9(12)
C13 C14 F14 121.5(14)
C15 C14 F14 117.6(16)
C14 C15 F15 120.6(12)
C14 C15 C16 119.2(13)
F15 C15 C16 120.1(11)
F16 C16 C15 116.8(11)
F16 C16 C11 121.2(10)
C15 C16 C11 121.9(10)
C22 C21 P1 117.3(8)
C24 C23 P1 115.4(7)
C26 C25 P1 111.7(8)
C32 C31 P2 114.2(8)
C34 C33 P2 115.3(7)
C36 C35 P2 112.3(7)
C56 C51 C52 118.2(9)
C56 C51 P3 122.4(6)
C52 C51 P3 119.3(8)
C53 C52 C51 121.2(10)
C52 C53 C54 120.0(10)
C53 C54 C55 120.0(10)
C56 C55 C54 119.3(10)
C55 C56 C51 121.2(9)
C66 C61 C62 118.0(8)
C66 C61 P3 118.2(6)
C62 C61 P3 123.8(7)
C63 C62 C61 119.8(9)
C64 C63 C62 121.5(9)
C65 C64 C63 119.5(9)
C64 C65 C66 119.7(10)
C61 C66 C65 121.5(8)
C86 C81 C82 117.4(9)
C86 C81 P3 125.8(8)
C82 C81 P3 116.8(8)
C83 C82 C81 119.7(11)
C84 C83 C82 120.2(11)
C83 C84 C85 120.8(10)
C84 C85 C86 118.5(11)
C81 C86 C85 123.3(10)
C1' Pt1' C11' 176.6(3)
C1' Pt1' P1' 87.1(3)
C11' Pt1' P1' 92.1(2)
C1' Pt1' P2' 91.6(3)
C11' Pt1' P2' 89.3(2)
P1' Pt1' P2' 177.97(10)
C4' Au1' P3' 177.1(2)
C2' C1' Pt1' 177.2(8)
C23' P1' C25' 105.4(5)
C23' P1' C21' 104.7(6)
C25' P1' C21' 105.0(5)
C23' P1' Pt1' 111.6(4)
C25' P1' Pt1' 116.4(3)
C21' P1' Pt1' 112.7(3)
C33' P2' C35' 104.6(5)
C33' P2' C31' 107.0(5)
C35' P2' C31' 102.6(5)
C33' P2' Pt1' 116.6(4)
C35' P2' Pt1' 113.6(4)
C31' P2' Pt1' 111.2(3)
C1' C2' C3' 179.5(11)
C41' P3' C61' 107.2(4)
C41' P3' C51' 102.0(4)
C61' P3' C51' 106.9(4)
C41' P3' Au1' 115.7(3)
C61' P3' Au1' 114.4(3)
C51' P3' Au1' 109.7(3)
C4' C3' C2' 178.0(11)
C3' C4' Au1' 176.4(9)
C12' C11' C16' 112.4(9)
C12' C11' Pt1' 123.5(7)
C16' C11' Pt1' 124.0(7)
F12' C12' C13' 117.0(9)
F12' C12' C11' 117.5(9)
C13' C12' C11' 125.5(9)
F13' C13' C12' 121.8(10)
F13' C13' C14' 119.3(10)
C12' C13' C14' 118.8(10)
F14' C14' C15' 121.0(10)
F14' C14' C13' 119.3(11)
C15' C14' C13' 119.7(10)
F15' C15' C14' 121.1(10)
F15' C15' C16' 119.6(10)
C14' C15' C16' 119.3(9)
F16' C16' C15' 116.7(8)
F16' C16' C11' 119.1(9)
C15' C16' C11' 124.2(9)
C22' C21' P1' 110.1(8)
C24' C23' P1' 112.2(9)
C26' C25' P1' 116.5(8)
C32' C31' P2' 116.5(7)
C34' C33' P2' 114.2(7)
C36' C35' P2' 111.4(8)
C42' C41' C46' 118.5(8)
C42' C41' P3' 120.4(7)
C46' C41' P3' 121.0(7)
C41' C42' C43' 120.2(10)
C44' C43' C42' 120.7(10)
C43' C44' C45' 121.1(10)
C44' C45' C46' 119.6(10)
C45' C46' C41' 119.8(9)
C52' C51' C56' 120.2(9)
C52' C51' P3' 117.9(8)
C56' C51' P3' 121.8(8)
C51' C52' C53' 121.4(11)
C52' C53' C54' 119.5(12)
C55' C54' C53' 120.0(10)
C54' C55' C56' 120.5(10)
C55' C56' C51' 118.4(10)
C66' C61' C62' 118.7(9)
C66' C61' P3' 123.7(7)
C62' C61' P3' 117.6(8)
C63' C62' C61' 120.5(10)
C62' C63' C64' 120.5(10)
C65' C64' C63' 118.8(11)
C64' C65' C66' 122.5(10)
C65' C66' C61' 118.9(9)
C110 C101 C102 50.6(19)
C110 C101 C108 66(2)
C102 C101 C108 117(2)
C110 C102 C103 63(3)
C110 C102 C101 61(3)
C103 C102 C101 125(2)
C104 C103 C110 129(3)
C104 C103 C102 178(2)
C110 C103 C102 51(2)
C104 C103 C109 61.1(17)
C110 C103 C109 68(2)
C102 C103 C109 119(2)
C103 C104 C109 67(2)
C103 C104 C105 125(3)
C109 C104 C105 57.8(16)
C106 C105 C109 47.4(16)
C106 C105 C104 107(3)
C109 C105 C104 59.9(19)
C109 C106 C105 72(3)
C109 C106 C107 61(3)
C105 C106 C107 133(3)
C109 C107 C108 129(2)
C109 C107 C106 47.2(18)
C108 C107 C106 173(2)
C109 C107 C110 67.2(19)
C108 C107 C110 61.8(18)
C106 C107 C110 114(2)
C107 C108 C101 117(2)
C107 C108 C110 65(2)
C101 C108 C110 52.5(18)
C106 C109 C107 72(3)
C106 C109 C105 61(3)
C107 C109 C105 132(3)
C106 C109 C104 123(4)
C107 C109 C104 165(3)
C105 C109 C104 62.3(18)
C106 C109 C103 175(4)
C107 C109 C103 113(2)
C105 C109 C103 114(2)
C104 C109 C103 52.2(17)
C106 C109 C110 135(4)
C107 C109 C110 63.3(18)
C105 C109 C110 164(3)
C104 C109 C110 102(3)
C103 C109 C110 50.0(16)
C102 C110 C101 68(3)
C102 C110 C103 65(3)
C101 C110 C103 134(4)
C102 C110 C108 129(4)
C101 C110 C108 61(2)
C103 C110 C108 165(4)
C102 C110 C107 175(4)
C101 C110 C107 114(3)
C103 C110 C107 112(3)
C108 C110 C107 53.5(17)
C102 C110 C109 128(4)
C101 C110 C109 164(4)
C103 C110 C109 62(2)
C108 C110 C109 103(3)
C107 C110 C109 49.5(16)

loop_
_geom_bond_atom_site_label_1
_geom_bond_atom_site_label_2
_geom_bond_distance
Pt1 C1 2.003(11)
Pt1 C11 2.107(10)
Pt1 P2 2.302(2)
Pt1 P1 2.304(2)
Au1 C4 1.990(10)
Au1 P3 2.272(3)
P1 C23 1.762(11)
P1 C25 1.848(11)
P1 C21 1.869(10)
C1 C2 1.213(13)
P2 C35 1.808(8)
P2 C33 1.813(9)
P2 C31 1.813(10)
C2 C3 1.368(15)
P3 C61 1.802(8)
P3 C81 1.811(9)
P3 C51 1.816(9)
C3 C4 1.218(13)
C11 C12 1.364(12)
C11 C16 1.378(13)
F12 C12 1.331(11)
C12 C13 1.382(15)
F13 C13 1.359(12)
C13 C14 1.322(18)
F14 C14 1.364(13)
C14 C15 1.359(17)
F15 C15 1.366(13)
C15 C16 1.371(14)
F16 C16 1.346(10)
C21 C22 1.464(13)
C23 C24 1.458(13)
C25 C26 1.491(13)
C31 C32 1.512(12)
C33 C34 1.542(11)
C35 C36 1.510(14)
C51 C56 1.381(12)
C51 C52 1.406(11)
C52 C53 1.348(13)
C53 C54 1.367(13)
C54 C55 1.412(13)
C55 C56 1.354(12)
C61 C66 1.382(11)
C61 C62 1.388(11)
C62 C63 1.379(12)
C63 C64 1.373(13)
C64 C65 1.354(13)
C65 C66 1.394(12)
C81 C86 1.342(13)
C81 C82 1.400(12)
C82 C83 1.386(13)
C83 C84 1.343(15)
C84 C85 1.363(13)
C85 C86 1.367(12)
Pt1' C1' 1.988(10)
Pt1' C11' 2.081(9)
Pt1' P1' 2.301(2)
Pt1' P2' 2.307(2)
Au1' C4' 2.007(11)
Au1' P3' 2.279(3)
C1' C2' 1.221(13)
P1' C23' 1.809(12)
P1' C25' 1.815(10)
P1' C21' 1.824(9)
P2' C33' 1.798(10)
P2' C35' 1.837(11)
P2' C31' 1.858(10)
C2' C3' 1.356(15)
P3' C41' 1.820(8)
P3' C61' 1.822(10)
P3' C51' 1.825(9)
C3' C4' 1.222(13)
C11' C12' 1.382(12)
C11' C16' 1.399(11)
F12' C12' 1.363(10)
C12' C13' 1.366(13)
C13' F13' 1.338(11)
C13' C14' 1.382(14)
C14' F14' 1.330(11)
C14' C15' 1.349(14)
C15' F15' 1.342(10)
C15' C16' 1.389(13)
F16' C16' 1.366(10)
C21' C22' 1.586(15)
C23' C24' 1.520(14)
C25' C26' 1.525(13)
C31' C32' 1.524(13)
C33' C34' 1.505(14)
C35' C36' 1.521(13)
C41' C42' 1.382(12)
C41' C46' 1.407(12)
C42' C43' 1.392(13)
C43' C44' 1.330(14)
C44' C45' 1.383(13)
C45' C46' 1.384(11)
C51' C52' 1.339(13)
C51' C56' 1.417(12)
C52' C53' 1.381(13)
C53' C54' 1.394(15)
C54' C55' 1.367(15)
C55' C56' 1.396(12)
C61' C66' 1.386(13)
C61' C62' 1.395(11)
C62' C63' 1.360(13)
C63' C64' 1.374(14)
C64' C65' 1.352(12)
C65' C66' 1.371(12)
C101 C110 1.30(4)
C101 C102 1.38(4)
C101 C108 1.44(3)
C102 C110 1.15(4)
C102 C103 1.34(4)
C103 C104 1.31(4)
C103 C110 1.32(4)
C103 C109 1.52(3)
C104 C109 1.45(4)
C104 C105 1.48(3)
C105 C106 1.30(5)
C105 C109 1.42(3)
C106 C109 1.10(3)
C106 C107 1.42(5)
C107 C109 1.31(3)
C107 C108 1.37(3)
C107 C110 1.54(4)
C108 C110 1.50(4)
C109 C110 1.59(5)

loop_
_geom_torsion_atom_site_label_1
_geom_torsion_atom_site_label_2
_geom_torsion_atom_site_label_3
_geom_torsion_atom_site_label_4
_geom_torsion
C1 Pt1 P1 C23 3.2(5)
C11 Pt1 P1 C23 -179.9(5)
P2 Pt1 P1 C23 -23(3)
C1 Pt1 P1 C25 -119.1(5)
C11 Pt1 P1 C25 57.9(5)
P2 Pt1 P1 C25 -145(3)
C1 Pt1 P1 C21 126.9(5)
C11 Pt1 P1 C21 -56.1(5)
P2 Pt1 P1 C21 101(3)
C11 Pt1 C1 C2 5(22)
P2 Pt1 C1 C2 -63(18)
P1 Pt1 C1 C2 118(18)
C1 Pt1 P2 C35 59.5(5)
C11 Pt1 P2 C35 -117.4(5)
P1 Pt1 P2 C35 86(3)
C1 Pt1 P2 C33 -179.9(4)
C11 Pt1 P2 C33 3.1(4)
P1 Pt1 P2 C33 -154(3)
C1 Pt1 P2 C31 -59.2(4)
C11 Pt1 P2 C31 123.8(4)
P1 Pt1 P2 C31 -33(3)
Pt1 C1 C2 C3 -44(52)
C4 Au1 P3 C61 60(5)
C4 Au1 P3 C81 -178(23)
C4 Au1 P3 C51 -55(5)
C1 C2 C3 C4 -31(65)
C2 C3 C4 Au1 -131(36)
P3 Au1 C4 C3 77(32)
C1 Pt1 C11 C12 -155(5)
P2 Pt1 C11 C12 -87.1(7)
P1 Pt1 C11 C12 92.3(7)
C1 Pt1 C11 C16 23(6)
P2 Pt1 C11 C16 90.9(7)
P1 Pt1 C11 C16 -89.6(7)
C16 C11 C12 F12 -179.7(8)
Pt1 C11 C12 F12 -1.5(12)
C16 C11 C12 C13 0.8(14)
Pt1 C11 C12 C13 178.9(7)
F12 C12 C13 C14 178.7(10)
C11 C12 C13 C14 -1.7(17)
F12 C12 C13 F13 1.5(14)
C11 C12 C13 F13 -178.9(8)
F13 C13 C14 C15 177.6(9)
C12 C13 C14 C15 0.4(18)
F13 C13 C14 F14 -2.4(18)
C12 C13 C14 F14 -179.7(9)
C13 C14 C15 F15 179.1(10)
F14 C14 C15 F15 -0.8(16)
C13 C14 C15 C16 1.8(17)
F14 C14 C15 C16 -178.2(9)
C14 C15 C16 F16 -179.7(9)
F15 C15 C16 F16 2.9(14)
C14 C15 C16 C11 -2.7(15)
F15 C15 C16 C11 179.9(9)
C12 C11 C16 F16 178.2(8)
Pt1 C11 C16 F16 0.1(12)
C12 C11 C16 C15 1.4(14)
Pt1 C11 C16 C15 -176.7(7)
C23 P1 C21 C22 -49.3(11)
C25 P1 C21 C22 60.8(11)
Pt1 P1 C21 C22 -178.2(9)
C25 P1 C23 C24 -159.5(8)
C21 P1 C23 C24 -51.6(9)
Pt1 P1 C23 C24 74.0(8)
C23 P1 C25 C26 -63.1(9)
C21 P1 C25 C26 -175.0(8)
Pt1 P1 C25 C26 65.5(8)
C35 P2 C31 C32 172.8(8)
C33 P2 C31 C32 62.4(8)
Pt1 P2 C31 C32 -64.4(8)
C35 P2 C33 C34 -54.8(8)
C31 P2 C33 C34 55.7(8)
Pt1 P2 C33 C34 -179.2(6)
C33 P2 C35 C36 -65.3(8)
C31 P2 C35 C36 -175.4(7)
Pt1 P2 C35 C36 61.3(8)
C61 P3 C51 C56 30.9(9)
C81 P3 C51 C56 -80.0(8)
Au1 P3 C51 C56 151.2(7)
C61 P3 C51 C52 -152.9(7)
C81 P3 C51 C52 96.2(8)
Au1 P3 C51 C52 -32.6(8)
C56 C51 C52 C53 -3.7(14)
P3 C51 C52 C53 179.9(8)
C51 C52 C53 C54 3.4(15)
C52 C53 C54 C55 -2.4(15)
C53 C54 C55 C56 1.9(15)
C54 C55 C56 C51 -2.4(15)
C52 C51 C56 C55 3.3(14)
P3 C51 C56 C55 179.5(7)
C81 P3 C61 C66 -175.5(8)
C51 P3 C61 C66 74.0(8)
Au1 P3 C61 C66 -47.0(8)
C81 P3 C61 C62 7.5(9)
C51 P3 C61 C62 -103.0(8)
Au1 P3 C61 C62 136.0(7)
C66 C61 C62 C63 0.3(14)
P3 C61 C62 C63 177.3(8)
C61 C62 C63 C64 0.0(16)
C62 C63 C64 C65 0.4(17)
C63 C64 C65 C66 -1.1(17)
C62 C61 C66 C65 -1.0(14)
P3 C61 C66 C65 -178.2(8)
C64 C65 C66 C61 1.5(16)
C61 P3 C81 C86 -100.0(9)
C51 P3 C81 C86 9.6(9)
Au1 P3 C81 C86 135.3(7)
C61 P3 C81 C82 78.7(7)
C51 P3 C81 C82 -171.7(7)
Au1 P3 C81 C82 -46.0(7)
C86 C81 C82 C83 2.7(13)
P3 C81 C82 C83 -176.1(7)
C81 C82 C83 C84 -2.5(15)
C82 C83 C84 C85 0.4(16)
C83 C84 C85 C86 1.5(15)
C82 C81 C86 C85 -0.8(14)
P3 C81 C86 C85 177.8(7)
C84 C85 C86 C81 -1.3(14)
C11' Pt1' C1' C2' 36(19)
P1' Pt1' C1' C2' 111(16)
P2' Pt1' C1' C2' -70(16)
C1' Pt1' P1' C23' 60.3(5)
C11' Pt1' P1' C23' -123.0(5)
P2' Pt1' P1' C23' 12(2)
C1' Pt1' P1' C25' -178.7(5)
C11' Pt1' P1' C25' -2.0(5)
P2' Pt1' P1' C25' 133(2)
C1' Pt1' P1' C21' -57.2(5)
C11' Pt1' P1' C21' 119.5(5)
P2' Pt1' P1' C21' -106(2)
C1' Pt1' P2' C33' -3.0(5)
C11' Pt1' P2' C33' -179.8(5)
P1' Pt1' P2' C33' 45(2)
C1' Pt1' P2' C35' 118.8(5)
C11' Pt1' P2' C35' -58.0(5)
P1' Pt1' P2' C35' 167(2)
C1' Pt1' P2' C31' -126.0(5)
C11' Pt1' P2' C31' 57.2(5)
P1' Pt1' P2' C31' -78(2)
Pt1' C1' C2' C3' -25(100)
C4' Au1' P3' C41' -122(5)
C4' Au1' P3' C61' 113(5)
C4' Au1' P3' C51' -7(5)
C1' C2' C3' C4' -117(100)
C2' C3' C4' Au1' 113(32)
P3' Au1' C4' C3' 68(15)
C1' Pt1' C11' C12' -16(6)
P1' Pt1' C11' C12' -91.5(7)
P2' Pt1' C11' C12' 89.9(7)
C1' Pt1' C11' C16' 160(5)
P1' Pt1' C11' C16' 83.9(7)
P2' Pt1' C11' C16' -94.6(7)
C16' C11' C12' F12' -178.2(7)
Pt1' C11' C12' F12' -2.3(11)
C16' C11' C12' C13' 1.3(13)
Pt1' C11' C12' C13' 177.2(7)
F12' C12' C13' F13' -1.1(13)
C11' C12' C13' F13' 179.5(8)
F12' C12' C13' C14' 179.0(8)
C11' C12' C13' C14' -0.4(15)
F13' C13' C14' F14' 0.1(14)
C12' C13' C14' F14' 179.9(9)
F13' C13' C14' C15' 178.0(9)
C12' C13' C14' C15' -2.1(15)
F14' C14' C15' F15' -1.3(15)
C13' C14' C15' F15' -179.2(8)
F14' C14' C15' C16' -178.6(8)
C13' C14' C15' C16' 3.5(15)
F15' C15' C16' F16' 1.9(12)
C14' C15' C16' F16' 179.3(8)
F15' C15' C16' C11' -180.0(8)
C14' C15' C16' C11' -2.6(14)
C12' C11' C16' F16' 178.3(7)
Pt1' C11' C16' F16' 2.4(11)
C12' C11' C16' C15' 0.2(13)
Pt1' C11' C16' C15' -175.6(7)
C23' P1' C21' C22' 174.6(8)
C25' P1' C21' C22' 63.9(9)
Pt1' P1' C21' C22' -63.9(8)
C25' P1' C23' C24' -69.3(10)
C21' P1' C23' C24' -179.8(9)
Pt1' P1' C23' C24' 58.0(10)
C23' P1' C25' C26' -58.4(10)
C21' P1' C25' C26' 51.9(10)
Pt1' P1' C25' C26' 177.3(8)
C33' P2' C31' C32' 51.6(11)
C35' P2' C31' C32' -58.2(10)
Pt1' P2' C31' C32' 180.0(8)
C35' P2' C33' C34' 159.4(8)
C31' P2' C33' C34' 51.0(9)
Pt1' P2' C33' C34' -74.2(8)
C33' P2' C35' C36' 62.5(8)
C31' P2' C35' C36' 174.0(8)
Pt1' P2' C35' C36' -65.8(8)
C61' P3' C41' C42' 114.6(8)
C51' P3' C41' C42' -133.3(8)
Au1' P3' C41' C42' -14.3(9)
C61' P3' C41' C46' -69.4(8)
C51' P3' C41' C46' 42.7(9)
Au1' P3' C41' C46' 161.6(7)
C46' C41' C42' C43' 0.1(15)
P3' C41' C42' C43' 176.2(8)
C41' C42' C43' C44' 0.7(17)
C42' C43' C44' C45' 0.9(18)
C43' C44' C45' C46' -3.2(17)
C44' C45' C46' C41' 4.0(15)
C42' C41' C46' C45' -2.4(14)
P3' C41' C46' C45' -178.5(7)
C41' P3' C51' C52' 75.1(9)
C61' P3' C51' C52' -172.6(8)
Au1' P3' C51' C52' -48.1(8)
C41' P3' C51' C56' -102.1(7)
C61' P3' C51' C56' 10.2(8)
Au1' P3' C51' C56' 134.8(6)
C56' C51' C52' C53' -0.5(15)
P3' C51' C52' C53' -177.6(8)
C51' C52' C53' C54' 0.6(17)
C52' C53' C54' C55' -1.4(17)
C53' C54' C55' C56' 2.0(16)
C54' C55' C56' C51' -1.8(14)
C52' C51' C56' C55' 1.0(13)
P3' C51' C56' C55' 178.1(6)
C41' P3' C61' C66' 12.1(9)
C51' P3' C61' C66' -96.5(8)
Au1' P3' C61' C66' 141.8(7)
C41' P3' C61' C62' -166.2(7)
C51' P3' C61' C62' 85.1(7)
Au1' P3' C61' C62' -36.6(8)
C66' C61' C62' C63' 1.2(14)
P3' C61' C62' C63' 179.6(8)
C61' C62' C63' C64' -1.9(16)
C62' C63' C64' C65' 2.3(16)
C63' C64' C65' C66' -2.1(16)
C64' C65' C66' C61' 1.4(16)
C62' C61' C66' C65' -0.9(14)
P3' C61' C66' C65' -179.2(7)
C108 C101 C102 C110 -1(3)
C110 C101 C102 C103 -3(2)
C108 C101 C102 C103 -4(3)
C110 C102 C103 C104 88(95)
C101 C102 C103 C104 90(95)
C101 C102 C103 C110 3(2)
C110 C102 C103 C109 -2(3)
C101 C102 C103 C109 1(4)
C110 C103 C104 C109 -4(3)
C102 C103 C104 C109 -91(95)
C110 C103 C104 C105 -5(4)
C102 C103 C104 C105 -91(95)
C109 C103 C104 C105 -1(2)
C103 C104 C105 C106 3(4)
C109 C104 C105 C106 2(2)
C103 C104 C105 C109 1(2)
C104 C105 C106 C109 -3(3)
C109 C105 C106 C107 -2(3)
C104 C105 C106 C107 -4(4)
C105 C106 C107 C109 2(3)
C109 C106 C107 C108 57(22)
C105 C106 C107 C108 59(23)
C109 C106 C107 C110 4(3)
C105 C106 C107 C110 6(4)
C109 C107 C108 C101 -9(3)
C106 C107 C108 C101 -61(22)
C110 C107 C108 C101 -5.5(18)
C109 C107 C108 C110 -3(2)
C106 C107 C108 C110 -56(21)
C110 C101 C108 C107 6(2)
C102 C101 C108 C107 7(3)
C102 C101 C108 C110 1(2)
C105 C106 C109 C107 -179(2)
C107 C106 C109 C105 179(2)
C105 C106 C109 C104 3(3)
C107 C106 C109 C104 -178(3)
C105 C106 C109 C103 23(36)
C107 C106 C109 C103 -158(35)
C105 C106 C109 C110 176(3)
C107 C106 C109 C110 -5(3)
C108 C107 C109 C106 -173(3)
C110 C107 C109 C106 -176(3)
C108 C107 C109 C105 -174(2)
C106 C107 C109 C105 -2(3)
C110 C107 C109 C105 -177(3)
C108 C107 C109 C104 2(11)
C106 C107 C109 C104 175(10)
C110 C107 C109 C104 -1(9)
C108 C107 C109 C103 5(3)
C106 C107 C109 C103 178(3)
C110 C107 C109 C103 2.2(17)
C108 C107 C109 C110 3(2)
C106 C107 C109 C110 176(3)
C104 C105 C109 C106 177(3)
C106 C105 C109 C107 2(3)
C104 C105 C109 C107 179(3)
C106 C105 C109 C104 -177(3)
C106 C105 C109 C103 -178(3)
C104 C105 C109 C103 -0.6(19)
C106 C105 C109 C110 -169(9)
C104 C105 C109 C110 8(8)
C103 C104 C109 C106 178(3)
C105 C104 C109 C106 -3(3)
C103 C104 C109 C107 4(10)
C105 C104 C109 C107 -177(10)
C103 C104 C109 C105 -179(2)
C105 C104 C109 C103 179(2)
C103 C104 C109 C110 3(2)
C105 C104 C109 C110 -178(2)
C104 C103 C109 C106 -21(35)
C110 C103 C109 C106 155(36)
C102 C103 C109 C106 157(35)
C104 C103 C109 C107 -179(3)
C110 C103 C109 C107 -2.5(19)
C102 C103 C109 C107 -1(3)
C104 C103 C109 C105 1(2)
C110 C103 C109 C105 177(3)
C102 C103 C109 C105 179(2)
C110 C103 C109 C104 176(3)
C102 C103 C109 C104 178(3)
C104 C103 C109 C110 -176(3)
C102 C103 C109 C110 2(2)
C103 C102 C110 C101 177(2)
C101 C102 C110 C103 -177(2)
C103 C102 C110 C108 179(4)
C101 C102 C110 C108 1(3)
C103 C102 C110 C107 53(42)
C101 C102 C110 C107 -125(42)
C103 C102 C110 C109 2(3)
C101 C102 C110 C109 -175(4)
C108 C101 C110 C102 179(3)
C102 C101 C110 C103 3(3)
C108 C101 C110 C103 -178(4)
C102 C101 C110 C108 -179(3)
C102 C101 C110 C107 176(4)
C108 C101 C110 C107 -5.5(19)
C102 C101 C110 C109 167(11)
C108 C101 C110 C109 -15(10)
C104 C103 C110 C102 -178(3)
C109 C103 C110 C102 178(3)
C104 C103 C110 C101 179(3)
C102 C103 C110 C101 -3(3)
C109 C103 C110 C101 175(4)
C104 C103 C110 C108 6(12)
C102 C103 C110 C108 -176(11)
C109 C103 C110 C108 2(10)
C104 C103 C110 C107 6(4)
C102 C103 C110 C107 -176(3)
C109 C103 C110 C107 2.1(16)
C104 C103 C110 C109 4(3)
C102 C103 C110 C109 -178(3)
C107 C108 C110 C102 -175(4)
C101 C108 C110 C102 -1(3)
C107 C108 C110 C101 -174(2)
C107 C108 C110 C103 1(10)
C101 C108 C110 C103 174(11)
C101 C108 C110 C107 174(2)
C107 C108 C110 C109 2.1(16)
C101 C108 C110 C109 176(3)
C109 C107 C110 C102 -54(42)
C108 C107 C110 C102 129(42)
C106 C107 C110 C102 -57(42)
C109 C107 C110 C101 -177(3)
C108 C107 C110 C101 6(2)
C106 C107 C110 C101 180(2)
C109 C107 C110 C103 -2.5(19)
C108 C107 C110 C103 -180(3)
C106 C107 C110 C103 -6(3)
C109 C107 C110 C108 177(2)
C106 C107 C110 C108 174(2)
C108 C107 C110 C109 -177(2)
C106 C107 C110 C109 -3(2)
C106 C109 C110 C102 -179(4)
C107 C109 C110 C102 175(4)
C105 C109 C110 C102 -12(11)
C104 C109 C110 C102 -5(4)
C103 C109 C110 C102 -2(3)
C106 C109 C110 C101 17(12)
C107 C109 C110 C101 11(10)
C105 C109 C110 C101 -176(7)
C104 C109 C110 C101 -169(9)
C103 C109 C110 C101 -166(11)
C106 C109 C110 C103 -177(4)
C107 C109 C110 C103 177(2)
C105 C109 C110 C103 -10(9)
C104 C109 C110 C103 -3(2)
C106 C109 C110 C108 4(5)
C107 C109 C110 C108 -2.2(17)
C105 C109 C110 C108 171(8)
C104 C109 C110 C108 178(2)
C103 C109 C110 C108 -180(3)
C106 C109 C110 C107 6(3)
C105 C109 C110 C107 173(9)
C104 C109 C110 C107 180(2)
C103 C109 C110 C107 -177(2)
